data_4126124
loop_
_publ_author_name
'Ma, Xiaoshen'
'Dang, Hester'
'Rose, John A.'
'Rablen, Paul'
'Herzon, Seth B.'

_publ_section_title
;
 Hydroheteroarylation of Unactivated Alkenes Using N-Methoxyheteroarenium
 Salts.
;
_journal_issue 16
_journal_name_full 'Journal of the American Chemical Society'
_journal_page_first 5998
_journal_page_last 6007
_journal_paper_doi 10.1021/jacs.7b02388
_journal_volume 139
_journal_year 2017
_chemical_formula_moiety 'C22 H25 N3 O6'
_chemical_formula_sum 'C22 H25 N3 O6'
_chemical_formula_weight 427.45
_space_group_crystal_system monoclinic
_space_group_IT_number 14
_space_group_name_Hall '-P 2ybc'
_space_group_name_H-M_alt 'P 1 21/c 1'
_symmetry_space_group_name_Hall '-P 2ybc'
_symmetry_space_group_name_H-M 'P 1 21/c 1'
_atom_sites_solution_hydrogens geom
_atom_sites_solution_primary SHELXT
_atom_sites_solution_secondary difmap
_audit_creation_method SHELXL-2014/7
_cell_angle_alpha 90
_cell_angle_beta 110.525(2)
_cell_angle_gamma 90
_cell_formula_units_Z 12
_cell_length_a 29.723(2)
_cell_length_b 5.8059(4)
_cell_length_c 38.396(3)
_cell_measurement_reflns_used 1690
_cell_measurement_temperature 93(2)
_cell_measurement_theta_max 68.3
_cell_measurement_theta_min 2.4
_cell_volume 6205.3(8)
_computing_cell_refinement 'CrystalClear-SM Expert 2.0 r15 (Rigaku, 2011)'
_computing_data_collection 'CrystalClear-SM Expert 2.0 r15 (Rigaku, 2011)'
_computing_data_reduction 'CrystalClear-SM Expert 2.0 r15 (Rigaku, 2011)'
_computing_molecular_graphics
; 
Dolomanov, O.V.; Bourhis, L.J.; Gildea, R.J.; Howard, J.A.K.; Puschmann, H., 
OLEX2: A complete structure solution, refinement and analysis program 
(2009). J. Appl. Cryst., 42, 339-341. 
;
_computing_publication_material 'CIFTAB-2014/2 (Sheldrick, 2014)'
_computing_structure_refinement 'SHELXL-2014/7 (Sheldrick, 2014)'
_computing_structure_solution 'SHELXT-2014/5 (Sheldrick, 2014)'
_diffrn_ambient_temperature 93(2)
_diffrn_detector_area_resol_mean 22.2
_diffrn_measured_fraction_theta_full 0.992
_diffrn_measured_fraction_theta_max 0.992
_diffrn_measurement_device_type 'Rigaku Saturn 944+ CCD'
_diffrn_measurement_method \w
_diffrn_radiation_type CuK\a
_diffrn_radiation_wavelength 1.54178
_diffrn_reflns_av_R_equivalents 0.1151
_diffrn_reflns_av_unetI/netI 0.0357
_diffrn_reflns_Laue_measured_fraction_full 0.992
_diffrn_reflns_Laue_measured_fraction_max 0.992
_diffrn_reflns_limit_h_max 35
_diffrn_reflns_limit_h_min -35
_diffrn_reflns_limit_k_max 6
_diffrn_reflns_limit_k_min -6
_diffrn_reflns_limit_l_max 45
_diffrn_reflns_limit_l_min -45
_diffrn_reflns_number 198390
_diffrn_reflns_point_group_measured_fraction_full 0.992
_diffrn_reflns_point_group_measured_fraction_max 0.992
_diffrn_reflns_theta_full 66.586
_diffrn_reflns_theta_max 66.585
_diffrn_reflns_theta_min 2.413
_diffrn_source 'microfocus rotating anode'
_exptl_absorpt_coefficient_mu 0.839
_exptl_absorpt_correction_T_max 1.000
_exptl_absorpt_correction_T_min 0.697
_exptl_absorpt_correction_type multi-scan
_exptl_absorpt_process_details 'REQAB (Rigaku, 1998)'
_exptl_crystal_colour Colorless
_exptl_crystal_density_diffrn 1.373
_exptl_crystal_density_method 'not measured'
_exptl_crystal_description Needel
_exptl_crystal_F_000 2712
_exptl_crystal_size_max 0.200
_exptl_crystal_size_mid 0.020
_exptl_crystal_size_min 0.020
_refine_diff_density_max 0.222
_refine_diff_density_min -0.217
_refine_diff_density_rms 0.043
_refine_ls_extinction_method none
_refine_ls_goodness_of_fit_ref 1.041
_refine_ls_hydrogen_treatment constr
_refine_ls_matrix_type full
_refine_ls_number_parameters 844
_refine_ls_number_reflns 10842
_refine_ls_number_restraints 0
_refine_ls_restrained_S_all 1.041
_refine_ls_R_factor_all 0.0658
_refine_ls_R_factor_gt 0.0420
_refine_ls_shift/su_max 0.001
_refine_ls_shift/su_mean 0.000
_refine_ls_structure_factor_coef Fsqd
_refine_ls_weighting_details 'w=1/[\s^2^(Fo^2^)+(0.0376P)^2^+3.0203P] where P=(Fo^2^+2Fc^2^)/3'
_refine_ls_weighting_scheme calc
_refine_ls_wR_factor_gt 0.0897
_refine_ls_wR_factor_ref 0.1013
_reflns_Friedel_coverage 0.000
_reflns_number_gt 8152
_reflns_number_total 10842
_reflns_threshold_expression 'I > 2\s(I)'
_cod_data_source_file ja7b02388_si_004.cif
_cod_data_source_block 007-16240
_cod_database_code 4126124
_shelx_shelxl_version_number 2014/7
_shelx_space_group_comment
; 
The symmetry employed for this shelxl refinement is uniquely defined 
by the following loop, which should always be used as a source of 
symmetry information in preference to the above space-group names. 
They are only intended as comments. 
;
_shelx_estimated_absorpt_t_min 0.850
_shelx_estimated_absorpt_t_max 0.983

loop_
_space_group_symop_operation_xyz
'x, y, z'
'-x, y+1/2, -z+1/2'
'-x, -y, -z'
'x, -y-1/2, z-1/2'

loop_
_atom_site_label
_atom_site_type_symbol
_atom_site_fract_x
_atom_site_fract_y
_atom_site_fract_z
_atom_site_U_iso_or_equiv
_atom_site_adp_type
_atom_site_occupancy
_atom_site_site_symmetry_order
_atom_site_calc_flag
_atom_site_refinement_flags_posn
_atom_site_refinement_flags_adp
O1 O 0.43637(4) 0.8610(2) 0.33374(3) 0.0227(3) Uani 1 1 d . .
O2 O 0.39997(5) 0.5310(2) 0.30839(3) 0.0291(3) Uani 1 1 d . .
O3 O 0.32254(5) 0.5157(3) 0.17256(4) 0.0383(4) Uani 1 1 d . .
O4 O 0.31494(5) 0.8359(3) 0.14189(3) 0.0310(3) Uani 1 1 d . .
O5 O 0.45451(6) 1.3581(3) 0.19709(4) 0.0437(4) Uani 1 1 d . .
O6 O 0.47214(5) 1.4313(2) 0.25568(4) 0.0308(3) Uani 1 1 d . .
N1 N 0.45171(6) 1.3187(3) 0.22754(5) 0.0273(4) Uani 1 1 d . .
N2 N 0.33219(6) 0.7198(3) 0.17001(4) 0.0273(4) Uani 1 1 d . .
N3 N 0.58841(6) 1.2401(3) 0.36467(5) 0.0366(4) Uani 1 1 d . .
C1 C 0.47811(6) 0.9283(3) 0.40000(5) 0.0205(4) Uani 1 1 d . .
C2 C 0.44625(7) 1.1191(3) 0.40645(5) 0.0220(4) Uani 1 1 d . .
H2A H 0.4671 1.2336 0.4238 0.026 Uiso 1 1 calc R U
H2B H 0.4298 1.1983 0.3825 0.026 Uiso 1 1 calc R U
C3 C 0.40850(7) 1.0370(3) 0.42208(5) 0.0241(4) Uani 1 1 d . .
H3A H 0.3846 0.9414 0.4031 0.029 Uiso 1 1 calc R U
H3B H 0.3915 1.1726 0.4271 0.029 Uiso 1 1 calc R U
C4 C 0.42942(7) 0.8970(3) 0.45785(5) 0.0233(4) Uani 1 1 d . .
H4 H 0.4502 1.0019 0.4776 0.028 Uiso 1 1 calc R U
C5 C 0.46125(7) 0.7058(3) 0.45175(5) 0.0259(4) Uani 1 1 d . .
H5A H 0.4776 0.6271 0.4757 0.031 Uiso 1 1 calc R U
H5B H 0.4406 0.5911 0.4343 0.031 Uiso 1 1 calc R U
C6 C 0.49899(7) 0.7906(3) 0.43633(5) 0.0238(4) Uani 1 1 d . .
H6A H 0.5167 0.6561 0.4318 0.029 Uiso 1 1 calc R U
H6B H 0.5223 0.8888 0.4553 0.029 Uiso 1 1 calc R U
C7 C 0.44928(7) 0.7564(3) 0.37026(5) 0.0239(4) Uani 1 1 d . .
H7A H 0.4687 0.6163 0.3714 0.029 Uiso 1 1 calc R U
H7B H 0.4198 0.7108 0.3750 0.029 Uiso 1 1 calc R U
C8 C 0.41279(6) 0.7246(3) 0.30542(5) 0.0208(4) Uani 1 1 d . .
C9 C 0.40480(6) 0.8383(3) 0.26887(5) 0.0204(4) Uani 1 1 d . .
C10 C 0.37350(6) 0.7329(3) 0.23721(5) 0.0220(4) Uani 1 1 d . .
H10 H 0.3570 0.5960 0.2391 0.026 Uiso 1 1 calc R U
C11 C 0.36668(6) 0.8293(3) 0.20305(5) 0.0225(4) Uani 1 1 d . .
C12 C 0.39084(6) 1.0241(3) 0.19864(5) 0.0239(4) Uani 1 1 d . .
H12 H 0.3860 1.0881 0.1748 0.029 Uiso 1 1 calc R U
C13 C 0.42246(7) 1.1208(3) 0.23075(5) 0.0229(4) Uani 1 1 d . .
C14 C 0.42967(6) 1.0348(3) 0.26586(5) 0.0223(4) Uani 1 1 d . .
H14 H 0.4511 1.1084 0.2874 0.027 Uiso 1 1 calc R U
C15 C 0.51771(7) 1.0329(3) 0.38815(5) 0.0221(4) Uani 1 1 d . .
C16 C 0.50687(7) 1.2117(3) 0.36210(5) 0.0235(4) Uani 1 1 d . .
H16 H 0.4749 1.2671 0.3516 0.028 Uiso 1 1 calc R U
C17 C 0.54261(7) 1.3074(4) 0.35165(5) 0.0298(5) Uani 1 1 d . .
H17 H 0.5341 1.4292 0.3340 0.036 Uiso 1 1 calc R U
C18 C 0.59842(7) 1.0680(4) 0.38918(6) 0.0380(5) Uani 1 1 d . .
H18 H 0.6307 1.0147 0.3989 0.046 Uiso 1 1 calc R U
C19 C 0.56510(7) 0.9620(4) 0.40137(5) 0.0312(5) Uani 1 1 d . .
H19 H 0.5748 0.8398 0.4189 0.037 Uiso 1 1 calc R U
C20 C 0.39018(7) 0.8007(4) 0.47132(5) 0.0286(5) Uani 1 1 d . .
H20 H 0.3687 0.7020 0.4509 0.034 Uiso 1 1 calc R U
C21 C 0.35916(8) 0.9890(4) 0.47892(6) 0.0388(5) Uani 1 1 d . .
H21A H 0.3793 1.0902 0.4987 0.058 Uiso 1 1 calc R U
H21B H 0.3342 0.9188 0.4867 0.058 Uiso 1 1 calc R U
H21C H 0.3440 1.0792 0.4562 0.058 Uiso 1 1 calc R U
C22 C 0.41074(8) 0.6485(4) 0.50568(6) 0.0367(5) Uani 1 1 d . .
H22A H 0.4260 0.5127 0.4994 0.055 Uiso 1 1 calc R U
H22B H 0.3848 0.5994 0.5142 0.055 Uiso 1 1 calc R U
H22C H 0.4347 0.7356 0.5255 0.055 Uiso 1 1 calc R U
O7 O 0.27180(5) -0.0149(2) 0.20213(3) 0.0271(3) Uani 1 1 d . .
O8 O 0.22224(4) 0.2523(2) 0.16645(3) 0.0236(3) Uani 1 1 d . .
O9 O 0.34789(5) 0.1411(3) 0.33320(4) 0.0326(3) Uani 1 1 d . .
O10 O 0.33580(5) 0.4597(3) 0.35809(4) 0.0368(4) Uani 1 1 d . .
O11 O 0.17974(5) 0.9216(2) 0.22286(4) 0.0320(3) Uani 1 1 d . .
O12 O 0.20844(5) 0.9663(3) 0.28264(4) 0.0391(4) Uani 1 1 d . .
N4 N 0.20554(6) 0.8629(3) 0.25415(5) 0.0279(4) Uani 1 1 d . .
N5 N 0.32874(6) 0.3286(3) 0.33163(4) 0.0279(4) Uani 1 1 d . .
N6 N 0.04959(6) 0.4065(3) 0.11660(5) 0.0343(4) Uani 1 1 d . .
C2CA C 0.25181(6) 0.1688(3) 0.19850(5) 0.0218(4) Uani 1 1 d . .
C23 C 0.18354(6) 0.2331(3) 0.09983(5) 0.0210(4) Uani 1 1 d . .
C24 C 0.17422(6) 0.0723(3) 0.06592(5) 0.0224(4) Uani 1 1 d . .
H24A H 0.1616 -0.0760 0.0713 0.027 Uiso 1 1 calc R U
H24B H 0.1490 0.1423 0.0443 0.027 Uiso 1 1 calc R U
C25 C 0.21815(7) 0.0235(3) 0.05530(5) 0.0233(4) Uani 1 1 d . .
H25A H 0.2420 -0.0646 0.0755 0.028 Uiso 1 1 calc R U
H25B H 0.2085 -0.0723 0.0325 0.028 Uiso 1 1 calc R U
C26 C 0.24122(7) 0.2451(3) 0.04844(5) 0.0234(4) Uani 1 1 d . .
H26 H 0.2160 0.3308 0.0283 0.028 Uiso 1 1 calc R U
C27 C 0.25433(6) 0.3927(3) 0.08346(5) 0.0231(4) Uani 1 1 d . .
H27A H 0.2785 0.3101 0.1042 0.028 Uiso 1 1 calc R U
H27B H 0.2691 0.5382 0.0793 0.028 Uiso 1 1 calc R U
C28 C 0.21095(7) 0.4486(3) 0.09422(5) 0.0228(4) Uani 1 1 d . .
H28A H 0.1886 0.5462 0.0746 0.027 Uiso 1 1 calc R U
H28B H 0.2218 0.5391 0.1176 0.027 Uiso 1 1 calc R U
C29 C 0.21403(7) 0.1029(3) 0.13454(5) 0.0237(4) Uani 1 1 d . .
H29A H 0.1972 -0.0388 0.1375 0.028 Uiso 1 1 calc R U
H29B H 0.2451 0.0582 0.1324 0.028 Uiso 1 1 calc R U
C30 C 0.25722(6) 0.3276(3) 0.23029(5) 0.0215(4) Uani 1 1 d . .
C31 C 0.22970(6) 0.5257(3) 0.22665(5) 0.0223(4) Uani 1 1 d . .
H31 H 0.2073 0.5701 0.2032 0.027 Uiso 1 1 calc R U
C32 C 0.23579(6) 0.6563(3) 0.25798(5) 0.0231(4) Uani 1 1 d . .
C33 C 0.26812(7) 0.6013(3) 0.29289(5) 0.0260(4) Uani 1 1 d . .
H33 H 0.2719 0.6949 0.3140 0.031 Uiso 1 1 calc R U
C34 C 0.29453(6) 0.4030(3) 0.29524(5) 0.0237(4) Uani 1 1 d . .
C35 C 0.28988(6) 0.2650(3) 0.26484(5) 0.0227(4) Uani 1 1 d . .
H35 H 0.3087 0.1295 0.2675 0.027 Uiso 1 1 calc R U
C36 C 0.13634(7) 0.2969(3) 0.10488(5) 0.0219(4) Uani 1 1 d . .
C37 C 0.09721(7) 0.1470(4) 0.09520(5) 0.0270(4) Uani 1 1 d . .
H37 H 0.0990 0.0022 0.0842 0.032 Uiso 1 1 calc R U
C38 C 0.05600(7) 0.2086(4) 0.10150(5) 0.0326(5) Uani 1 1 d . .
H38 H 0.0302 0.1016 0.0945 0.039 Uiso 1 1 calc R U
C39 C 0.08702(7) 0.5504(4) 0.12578(6) 0.0322(5) Uani 1 1 d . .
H39 H 0.0839 0.6944 0.1365 0.039 Uiso 1 1 calc R U
C40 C 0.12991(7) 0.5036(3) 0.12073(5) 0.0272(4) Uani 1 1 d . .
H40 H 0.1552 0.6135 0.1282 0.033 Uiso 1 1 calc R U
C41 C 0.28388(7) 0.2083(4) 0.03518(5) 0.0275(4) Uani 1 1 d . .
H41 H 0.2988 0.3626 0.0351 0.033 Uiso 1 1 calc R U
C42 C 0.26784(8) 0.1165(4) -0.00454(6) 0.0373(5) Uani 1 1 d . .
H42A H 0.2544 -0.0383 -0.0054 0.056 Uiso 1 1 calc R U
H42B H 0.2955 0.1100 -0.0128 0.056 Uiso 1 1 calc R U
H42C H 0.2433 0.2190 -0.0210 0.056 Uiso 1 1 calc R U
C43 C 0.32281(7) 0.0532(4) 0.06091(6) 0.0340(5) Uani 1 1 d . .
H43A H 0.3307 0.1048 0.0867 0.051 Uiso 1 1 calc R U
H43B H 0.3516 0.0611 0.0540 0.051 Uiso 1 1 calc R U
H43C H 0.3111 -0.1059 0.0586 0.051 Uiso 1 1 calc R U
O13 O 0.10377(4) -0.1498(2) 0.34028(3) 0.0240(3) Uani 1 1 d . .
O14 O 0.06337(5) -0.4614(2) 0.31086(4) 0.0304(3) Uani 1 1 d . .
O15 O 0.14667(5) 0.4517(2) 0.27278(4) 0.0302(3) Uani 1 1 d . .
O16 O 0.11756(5) 0.4596(2) 0.21267(4) 0.0366(4) Uani 1 1 d . .
O17 O -0.01059(5) -0.4083(2) 0.17492(4) 0.0324(3) Uani 1 1 d . .
O18 O 0.00135(5) -0.1094(3) 0.14549(4) 0.0340(3) Uani 1 1 d . .
N7 N 0.12143(6) 0.3734(3) 0.24265(5) 0.0265(4) Uani 1 1 d . .
N8 N 0.00754(6) -0.2203(3) 0.17380(4) 0.0267(4) Uani 1 1 d . .
N9 N 0.27071(7) -0.0280(5) 0.37277(6) 0.0546(6) Uani 1 1 d . .
C44 C 0.14493(7) -0.0971(3) 0.40544(5) 0.0233(4) Uani 1 1 d . .
C45 C 0.12032(7) 0.1350(3) 0.40626(5) 0.0247(4) Uani 1 1 d . .
H45A H 0.1450 0.2456 0.4210 0.030 Uiso 1 1 calc R U
H45B H 0.1068 0.1953 0.3806 0.030 Uiso 1 1 calc R U
C46 C 0.08028(7) 0.1245(3) 0.42241(5) 0.0243(4) Uani 1 1 d . .
H46A H 0.0535 0.0302 0.4059 0.029 Uiso 1 1 calc R U
H46B H 0.0679 0.2819 0.4232 0.029 Uiso 1 1 calc R U
C47 C 0.09739(7) 0.0215(3) 0.46155(5) 0.0230(4) Uani 1 1 d . .
H47 H 0.1246 0.1188 0.4774 0.028 Uiso 1 1 calc R U
C48 C 0.11742(7) -0.2171(3) 0.45958(5) 0.0262(4) Uani 1 1 d . .
H48A H 0.0913 -0.3169 0.4437 0.031 Uiso 1 1 calc R U
H48B H 0.1294 -0.2851 0.4848 0.031 Uiso 1 1 calc R U
C49 C 0.15811(7) -0.2120(3) 0.44404(5) 0.0263(4) Uani 1 1 d . .
H49A H 0.1686 -0.3721 0.4423 0.032 Uiso 1 1 calc R U
H49B H 0.1857 -0.1286 0.4618 0.032 Uiso 1 1 calc R U
C50 C 0.11111(7) -0.2556(3) 0.37593(5) 0.0245(4) Uani 1 1 d . .
H50A H 0.1256 -0.4102 0.3771 0.029 Uiso 1 1 calc R U
H50B H 0.0801 -0.2721 0.3799 0.029 Uiso 1 1 calc R U
C51 C 0.07907(6) -0.2709(3) 0.31025(5) 0.0229(4) Uani 1 1 d . .
C52 C 0.07360(6) -0.1422(3) 0.27539(5) 0.0221(4) Uani 1 1 d . .
C53 C 0.04362(6) -0.2340(3) 0.24186(5) 0.0228(4) Uani 1 1 d . .
H53 H 0.0264 -0.3725 0.2414 0.027 Uiso 1 1 calc R U
C54 C 0.03924(6) -0.1211(3) 0.20935(5) 0.0223(4) Uani 1 1 d . .
C55 C 0.06356(6) 0.0799(3) 0.20842(5) 0.0243(4) Uani 1 1 d . .
H55 H 0.0600 0.1564 0.1857 0.029 Uiso 1 1 calc R U
C56 C 0.09340(6) 0.1639(3) 0.24232(5) 0.0227(4) Uani 1 1 d . .
C57 C 0.09880(6) 0.0592(3) 0.27575(5) 0.0226(4) Uani 1 1 d . .
H57 H 0.1193 0.1236 0.2985 0.027 Uiso 1 1 calc R U
C58 C 0.18994(7) -0.0674(4) 0.39532(5) 0.0279(5) Uani 1 1 d . .
C59 C 0.19766(8) 0.1259(4) 0.37680(6) 0.0394(5) Uani 1 1 d . .
H59 H 0.1755 0.2505 0.3713 0.047 Uiso 1 1 calc R U
C60 C 0.23770(9) 0.1360(5) 0.36639(7) 0.0531(7) Uani 1 1 d . .
H60 H 0.2419 0.2703 0.3537 0.064 Uiso 1 1 calc R U
C61 C 0.26335(8) -0.2127(5) 0.39075(6) 0.0480(7) Uani 1 1 d . .
H61 H 0.2863 -0.3337 0.3960 0.058 Uiso 1 1 calc R U
C62 C 0.22447(7) -0.2393(4) 0.40221(6) 0.0372(5) Uani 1 1 d . .
H62 H 0.2213 -0.3756 0.4149 0.045 Uiso 1 1 calc R U
C63 C 0.05844(7) 0.0244(3) 0.47930(5) 0.0258(4) Uani 1 1 d . .
H63 H 0.0306 -0.0688 0.4633 0.031 Uiso 1 1 calc R U
C64 C 0.04072(8) 0.2691(4) 0.48164(6) 0.0344(5) Uani 1 1 d . .
H64A H 0.0683 0.3706 0.4931 0.052 Uiso 1 1 calc R U
H64B H 0.0202 0.2690 0.4968 0.052 Uiso 1 1 calc R U
H64C H 0.0223 0.3247 0.4566 0.052 Uiso 1 1 calc R U
C65 C 0.07643(7) -0.0826(4) 0.51808(5) 0.0297(5) Uani 1 1 d . .
H65A H 0.0808 -0.2487 0.5160 0.044 Uiso 1 1 calc R U
H65B H 0.0529 -0.0553 0.5302 0.044 Uiso 1 1 calc R U
H65C H 0.1072 -0.0124 0.5329 0.044 Uiso 1 1 calc R U

loop_
_atom_site_aniso_label
_atom_site_aniso_U_11
_atom_site_aniso_U_22
_atom_site_aniso_U_33
_atom_site_aniso_U_23
_atom_site_aniso_U_13
_atom_site_aniso_U_12
O1 0.0267(7) 0.0223(7) 0.0162(6) -0.0003(5) 0.0041(6) -0.0030(6)
O2 0.0334(8) 0.0264(8) 0.0252(7) -0.0015(6) 0.0073(6) -0.0102(6)
O3 0.0418(9) 0.0372(9) 0.0294(8) -0.0076(7) 0.0046(7) -0.0094(7)
O4 0.0234(7) 0.0480(9) 0.0186(7) 0.0011(6) 0.0035(6) 0.0079(7)
O5 0.0551(10) 0.0477(10) 0.0279(8) 0.0099(7) 0.0141(8) -0.0129(8)
O6 0.0309(8) 0.0272(8) 0.0338(8) -0.0033(6) 0.0105(7) -0.0040(6)
N1 0.0264(9) 0.0258(9) 0.0287(9) 0.0045(8) 0.0084(8) 0.0028(7)
N2 0.0203(9) 0.0386(11) 0.0216(9) -0.0042(8) 0.0054(7) 0.0025(8)
N3 0.0268(10) 0.0498(12) 0.0318(10) 0.0038(9) 0.0086(8) -0.0066(9)
C1 0.0207(10) 0.0218(10) 0.0176(9) 0.0000(7) 0.0050(8) 0.0013(8)
C2 0.0225(10) 0.0207(10) 0.0211(9) 0.0012(8) 0.0057(8) 0.0009(8)
C3 0.0240(10) 0.0243(10) 0.0232(10) 0.0008(8) 0.0074(8) 0.0032(8)
C4 0.0230(10) 0.0265(10) 0.0193(9) -0.0029(8) 0.0060(8) -0.0018(8)
C5 0.0284(11) 0.0271(11) 0.0197(9) 0.0049(8) 0.0053(8) 0.0028(9)
C6 0.0244(10) 0.0251(10) 0.0200(9) 0.0007(8) 0.0052(8) 0.0040(8)
C7 0.0305(11) 0.0227(10) 0.0168(9) 0.0012(7) 0.0062(8) -0.0020(8)
C8 0.0158(9) 0.0253(11) 0.0204(10) -0.0040(8) 0.0052(8) -0.0030(8)
C9 0.0165(9) 0.0237(10) 0.0200(9) -0.0010(8) 0.0050(8) 0.0025(8)
C10 0.0171(9) 0.0234(10) 0.0252(10) -0.0017(8) 0.0071(8) 0.0016(8)
C11 0.0154(9) 0.0288(11) 0.0205(9) -0.0043(8) 0.0027(8) 0.0030(8)
C12 0.0208(10) 0.0287(11) 0.0212(10) 0.0036(8) 0.0063(8) 0.0070(8)
C13 0.0207(10) 0.0216(10) 0.0265(10) 0.0015(8) 0.0086(8) 0.0026(8)
C14 0.0187(10) 0.0242(10) 0.0223(10) -0.0022(8) 0.0052(8) 0.0027(8)
C15 0.0224(10) 0.0249(10) 0.0182(9) -0.0040(8) 0.0061(8) -0.0007(8)
C16 0.0232(10) 0.0236(10) 0.0222(10) -0.0029(8) 0.0062(8) -0.0012(8)
C17 0.0291(11) 0.0325(11) 0.0272(11) -0.0002(9) 0.0090(9) -0.0058(9)
C18 0.0204(11) 0.0582(15) 0.0326(12) 0.0061(11) 0.0058(10) 0.0017(10)
C19 0.0247(11) 0.0412(13) 0.0253(10) 0.0059(9) 0.0057(9) 0.0046(9)
C20 0.0268(11) 0.0335(12) 0.0252(10) 0.0006(9) 0.0087(9) -0.0027(9)
C21 0.0381(13) 0.0449(14) 0.0408(13) 0.0010(10) 0.0230(11) -0.0006(11)
C22 0.0382(12) 0.0435(13) 0.0317(12) 0.0064(10) 0.0164(10) -0.0051(11)
O7 0.0267(7) 0.0275(8) 0.0259(7) 0.0023(6) 0.0078(6) 0.0078(6)
O8 0.0250(7) 0.0237(7) 0.0183(6) 0.0004(5) 0.0028(6) 0.0035(6)
O9 0.0274(8) 0.0391(9) 0.0289(8) 0.0067(6) 0.0066(6) 0.0032(7)
O10 0.0314(8) 0.0557(10) 0.0209(7) -0.0066(7) 0.0060(6) -0.0014(7)
O11 0.0272(8) 0.0305(8) 0.0367(8) 0.0037(6) 0.0092(7) 0.0048(6)
O12 0.0416(9) 0.0367(9) 0.0398(9) -0.0117(7) 0.0151(7) 0.0041(7)
N4 0.0244(9) 0.0257(9) 0.0349(10) -0.0030(8) 0.0120(8) -0.0005(7)
N5 0.0204(9) 0.0422(11) 0.0209(9) 0.0019(8) 0.0070(7) -0.0019(8)
N6 0.0282(10) 0.0419(11) 0.0355(10) 0.0059(8) 0.0145(8) 0.0053(8)
C2CA 0.0156(9) 0.0272(11) 0.0221(10) 0.0031(8) 0.0061(8) 0.0007(8)
C23 0.0187(10) 0.0208(10) 0.0206(9) -0.0004(8) 0.0033(8) 0.0006(8)
C24 0.0213(10) 0.0213(10) 0.0222(10) -0.0010(8) 0.0046(8) -0.0013(8)
C25 0.0238(10) 0.0227(10) 0.0215(9) -0.0056(8) 0.0058(8) -0.0020(8)
C26 0.0214(10) 0.0243(10) 0.0214(9) -0.0004(8) 0.0038(8) 0.0009(8)
C27 0.0205(10) 0.0215(10) 0.0251(10) -0.0013(8) 0.0055(8) -0.0014(8)
C28 0.0242(10) 0.0183(10) 0.0231(10) -0.0014(8) 0.0048(8) -0.0001(8)
C29 0.0238(10) 0.0228(10) 0.0221(10) -0.0028(8) 0.0051(8) 0.0018(8)
C30 0.0168(9) 0.0247(10) 0.0233(10) 0.0023(8) 0.0075(8) 0.0005(8)
C31 0.0176(9) 0.0249(10) 0.0235(10) 0.0029(8) 0.0060(8) -0.0011(8)
C32 0.0186(10) 0.0233(10) 0.0282(10) 0.0011(8) 0.0093(9) 0.0001(8)
C33 0.0223(10) 0.0329(11) 0.0243(10) -0.0035(8) 0.0100(9) -0.0060(9)
C34 0.0179(10) 0.0325(11) 0.0207(10) 0.0026(8) 0.0067(8) -0.0021(8)
C35 0.0163(9) 0.0277(10) 0.0241(10) 0.0029(8) 0.0069(8) 0.0013(8)
C36 0.0221(10) 0.0238(10) 0.0177(9) 0.0041(8) 0.0045(8) 0.0030(8)
C37 0.0254(11) 0.0298(11) 0.0244(10) 0.0000(8) 0.0069(9) 0.0002(9)
C38 0.0255(11) 0.0414(13) 0.0308(11) 0.0013(10) 0.0099(9) -0.0039(10)
C39 0.0371(13) 0.0295(11) 0.0345(12) 0.0038(9) 0.0182(10) 0.0069(10)
C40 0.0274(11) 0.0256(11) 0.0290(11) 0.0011(8) 0.0102(9) 0.0007(9)
C41 0.0266(11) 0.0312(11) 0.0255(10) -0.0041(9) 0.0102(9) -0.0057(9)
C42 0.0350(12) 0.0490(14) 0.0302(11) -0.0068(10) 0.0144(10) -0.0049(11)
C43 0.0248(11) 0.0442(13) 0.0342(12) -0.0025(10) 0.0119(9) 0.0031(10)
O13 0.0274(7) 0.0222(7) 0.0206(7) 0.0000(5) 0.0062(6) -0.0036(6)
O14 0.0339(8) 0.0269(8) 0.0289(7) -0.0009(6) 0.0090(6) -0.0094(6)
O15 0.0271(7) 0.0266(7) 0.0341(8) -0.0040(6) 0.0074(7) -0.0057(6)
O16 0.0389(9) 0.0349(8) 0.0349(8) 0.0077(7) 0.0117(7) -0.0071(7)
O17 0.0313(8) 0.0339(8) 0.0311(8) -0.0071(6) 0.0099(6) -0.0101(7)
O18 0.0364(8) 0.0435(9) 0.0206(7) 0.0009(6) 0.0081(6) -0.0052(7)
N7 0.0220(9) 0.0253(9) 0.0322(10) 0.0018(8) 0.0095(8) 0.0012(7)
N8 0.0224(9) 0.0334(10) 0.0248(9) -0.0045(7) 0.0088(7) -0.0015(8)
N9 0.0348(12) 0.0869(18) 0.0471(12) -0.0182(12) 0.0207(10) -0.0153(12)
C44 0.0243(10) 0.0210(10) 0.0233(10) -0.0017(8) 0.0067(8) -0.0020(8)
C45 0.0279(11) 0.0219(10) 0.0217(10) 0.0006(8) 0.0054(9) -0.0025(8)
C46 0.0254(10) 0.0215(10) 0.0233(10) -0.0004(8) 0.0050(8) 0.0011(8)
C47 0.0212(10) 0.0232(10) 0.0207(9) -0.0003(8) 0.0024(8) -0.0017(8)
C48 0.0293(11) 0.0256(11) 0.0212(10) 0.0036(8) 0.0058(9) -0.0006(9)
C49 0.0265(11) 0.0257(11) 0.0235(10) 0.0010(8) 0.0048(9) 0.0020(8)
C50 0.0281(11) 0.0210(10) 0.0225(10) 0.0027(8) 0.0065(9) -0.0026(8)
C51 0.0182(10) 0.0243(11) 0.0258(10) -0.0028(8) 0.0070(8) -0.0009(8)
C52 0.0181(10) 0.0236(10) 0.0253(10) -0.0012(8) 0.0085(8) 0.0014(8)
C53 0.0174(9) 0.0245(10) 0.0274(10) -0.0027(8) 0.0090(8) -0.0006(8)
C54 0.0165(9) 0.0265(10) 0.0228(10) -0.0035(8) 0.0056(8) 0.0005(8)
C55 0.0210(10) 0.0271(11) 0.0262(10) 0.0028(8) 0.0101(9) 0.0035(8)
C56 0.0185(10) 0.0203(10) 0.0294(10) -0.0012(8) 0.0085(8) -0.0009(8)
C57 0.0186(10) 0.0228(10) 0.0253(10) -0.0034(8) 0.0065(8) 0.0011(8)
C58 0.0246(11) 0.0357(12) 0.0208(10) -0.0086(9) 0.0045(9) -0.0060(9)
C59 0.0434(13) 0.0380(13) 0.0449(13) -0.0076(10) 0.0255(11) -0.0107(11)
C60 0.0549(17) 0.0594(17) 0.0568(16) -0.0135(13) 0.0343(14) -0.0198(14)
C61 0.0277(12) 0.081(2) 0.0332(13) -0.0129(13) 0.0076(11) 0.0037(13)
C62 0.0280(12) 0.0544(15) 0.0265(11) -0.0034(10) 0.0063(10) 0.0033(11)
C63 0.0213(10) 0.0295(11) 0.0226(10) -0.0025(8) 0.0028(8) -0.0036(8)
C64 0.0307(12) 0.0372(12) 0.0378(12) 0.0014(10) 0.0153(10) 0.0045(10)
C65 0.0305(11) 0.0329(12) 0.0254(10) -0.0027(9) 0.0096(9) -0.0043(9)

loop_
_atom_type_symbol
_atom_type_description
_atom_type_scat_dispersion_real
_atom_type_scat_dispersion_imag
_atom_type_scat_source
C C 0.0181 0.0091 'International Tables Vol C Tables 4.2.6.8 and 6.1.1.4'
H H 0.0000 0.0000 'International Tables Vol C Tables 4.2.6.8 and 6.1.1.4'
N N 0.0311 0.0180 'International Tables Vol C Tables 4.2.6.8 and 6.1.1.4'
O O 0.0492 0.0322 'International Tables Vol C Tables 4.2.6.8 and 6.1.1.4'

loop_
_geom_angle_atom_site_label_1
_geom_angle_atom_site_label_2
_geom_angle_atom_site_label_3
_geom_angle
C8 O1 C7 115.26(14)
O5 N1 O6 124.32(17)
O5 N1 C13 117.81(16)
O6 N1 C13 117.86(15)
O4 N2 O3 124.32(16)
O4 N2 C11 118.31(17)
O3 N2 C11 117.37(16)
C18 N3 C17 115.50(18)
C15 C1 C7 108.96(14)
C15 C1 C2 110.15(15)
C7 C1 C2 112.03(15)
C15 C1 C6 111.65(15)
C7 C1 C6 106.26(15)
C2 C1 C6 107.75(14)
C3 C2 C1 114.81(15)
C3 C2 H2A 108.6
C1 C2 H2A 108.6
C3 C2 H2B 108.6
C1 C2 H2B 108.6
H2A C2 H2B 107.5
C2 C3 C4 113.38(15)
C2 C3 H3A 108.9
C4 C3 H3A 108.9
C2 C3 H3B 108.9
C4 C3 H3B 108.9
H3A C3 H3B 107.7
C3 C4 C5 109.08(15)
C3 C4 C20 112.22(15)
C5 C4 C20 111.75(16)
C3 C4 H4 107.9
C5 C4 H4 107.9
C20 C4 H4 107.9
C6 C5 C4 113.89(16)
C6 C5 H5A 108.8
C4 C5 H5A 108.8
C6 C5 H5B 108.8
C4 C5 H5B 108.8
H5A C5 H5B 107.7
C5 C6 C1 113.76(15)
C5 C6 H6A 108.8
C1 C6 H6A 108.8
C5 C6 H6B 108.8
C1 C6 H6B 108.8
H6A C6 H6B 107.7
O1 C7 C1 109.71(14)
O1 C7 H7A 109.7
C1 C7 H7A 109.7
O1 C7 H7B 109.7
C1 C7 H7B 109.7
H7A C7 H7B 108.2
O2 C8 O1 124.86(16)
O2 C8 C9 123.38(16)
O1 C8 C9 111.74(15)
C14 C9 C10 120.23(17)
C14 C9 C8 121.91(16)
C10 C9 C8 117.74(16)
C11 C10 C9 119.05(18)
C11 C10 H10 120.5
C9 C10 H10 120.5
C10 C11 C12 122.79(17)
C10 C11 N2 118.24(17)
C12 C11 N2 118.96(16)
C13 C12 C11 116.34(17)
C13 C12 H12 121.8
C11 C12 H12 121.8
C12 C13 C14 123.25(18)
C12 C13 N1 118.68(16)
C14 C13 N1 118.01(17)
C13 C14 C9 118.29(17)
C13 C14 H14 120.9
C9 C14 H14 120.9
C19 C15 C16 115.68(18)
C19 C15 C1 124.34(17)
C16 C15 C1 119.97(16)
C17 C16 C15 120.01(18)
C17 C16 H16 120.0
C15 C16 H16 120.0
N3 C17 C16 124.24(19)
N3 C17 H17 117.9
C16 C17 H17 117.9
N3 C18 C19 124.4(2)
N3 C18 H18 117.8
C19 C18 H18 117.8
C18 C19 C15 120.20(19)
C18 C19 H19 119.9
C15 C19 H19 119.9
C21 C20 C22 109.62(17)
C21 C20 C4 112.65(17)
C22 C20 C4 112.36(16)
C21 C20 H20 107.3
C22 C20 H20 107.3
C4 C20 H20 107.3
C20 C21 H21A 109.5
C20 C21 H21B 109.5
H21A C21 H21B 109.5
C20 C21 H21C 109.5
H21A C21 H21C 109.5
H21B C21 H21C 109.5
C20 C22 H22A 109.5
C20 C22 H22B 109.5
H22A C22 H22B 109.5
C20 C22 H22C 109.5
H22A C22 H22C 109.5
H22B C22 H22C 109.5
C2CA O8 C29 115.13(14)
O12 N4 O11 124.30(17)
O12 N4 C32 117.40(16)
O11 N4 C32 118.29(16)
O9 N5 O10 124.85(16)
O9 N5 C34 117.56(16)
O10 N5 C34 117.59(17)
C38 N6 C39 114.95(17)
O7 C2CA O8 124.75(17)
O7 C2CA C30 123.00(16)
O8 C2CA C30 112.24(16)
C29 C23 C36 107.48(14)
C29 C23 C24 108.24(15)
C36 C23 C24 110.61(15)
C29 C23 C28 109.98(15)
C36 C23 C28 111.89(15)
C24 C23 C28 108.58(14)
C25 C24 C23 114.84(15)
C25 C24 H24A 108.6
C23 C24 H24A 108.6
C25 C24 H24B 108.6
C23 C24 H24B 108.6
H24A C24 H24B 107.5
C26 C25 C24 111.63(15)
C26 C25 H25A 109.3
C24 C25 H25A 109.3
C26 C25 H25B 109.3
C24 C25 H25B 109.3
H25A C25 H25B 108.0
C25 C26 C27 108.26(15)
C25 C26 C41 114.40(16)
C27 C26 C41 112.60(15)
C25 C26 H26 107.1
C27 C26 H26 107.1
C41 C26 H26 107.1
C28 C27 C26 112.37(15)
C28 C27 H27A 109.1
C26 C27 H27A 109.1
C28 C27 H27B 109.1
C26 C27 H27B 109.1
H27A C27 H27B 107.9
C27 C28 C23 113.74(15)
C27 C28 H28A 108.8
C23 C28 H28A 108.8
C27 C28 H28B 108.8
C23 C28 H28B 108.8
H28A C28 H28B 107.7
O8 C29 C23 108.33(14)
O8 C29 H29A 110.0
C23 C29 H29A 110.0
O8 C29 H29B 110.0
C23 C29 H29B 110.0
H29A C29 H29B 108.4
C35 C30 C31 120.13(17)
C35 C30 C2CA 117.26(16)
C31 C30 C2CA 122.55(16)
C32 C31 C30 118.34(17)
C32 C31 H31 120.8
C30 C31 H31 120.8
C31 C32 C33 123.47(18)
C31 C32 N4 118.11(16)
C33 C32 N4 118.41(17)
C34 C33 C32 116.21(17)
C34 C33 H33 121.9
C32 C33 H33 121.9
C33 C34 C35 122.89(17)
C33 C34 N5 119.61(17)
C35 C34 N5 117.49(17)
C34 C35 C30 118.95(18)
C34 C35 H35 120.5
C30 C35 H35 120.5
C40 C36 C37 115.21(17)
C40 C36 C23 122.62(17)
C37 C36 C23 122.13(17)
C38 C37 C36 120.08(19)
C38 C37 H37 120.0
C36 C37 H37 120.0
N6 C38 C37 125.0(2)
N6 C38 H38 117.5
C37 C38 H38 117.5
N6 C39 C40 124.3(2)
N6 C39 H39 117.8
C40 C39 H39 117.8
C39 C40 C36 120.47(19)
C39 C40 H40 119.8
C36 C40 H40 119.8
C43 C41 C42 109.99(17)
C43 C41 C26 113.19(16)
C42 C41 C26 111.99(16)
C43 C41 H41 107.1
C42 C41 H41 107.1
C26 C41 H41 107.1
C41 C42 H42A 109.5
C41 C42 H42B 109.5
H42A C42 H42B 109.5
C41 C42 H42C 109.5
H42A C42 H42C 109.5
H42B C42 H42C 109.5
C41 C43 H43A 109.5
C41 C43 H43B 109.5
H43A C43 H43B 109.5
C41 C43 H43C 109.5
H43A C43 H43C 109.5
H43B C43 H43C 109.5
C51 O13 C50 116.75(14)
O16 N7 O15 124.15(16)
O16 N7 C56 117.64(16)
O15 N7 C56 118.20(15)
O18 N8 O17 124.80(16)
O18 N8 C54 117.74(16)
O17 N8 C54 117.46(15)
C60 N9 C61 115.3(2)
C58 C44 C50 106.62(15)
C58 C44 C45 111.79(15)
C50 C44 C45 110.38(15)
C58 C44 C49 110.02(15)
C50 C44 C49 109.29(15)
C45 C44 C49 108.70(15)
C46 C45 C44 114.71(15)
C46 C45 H45A 108.6
C44 C45 H45A 108.6
C46 C45 H45B 108.6
C44 C45 H45B 108.6
H45A C45 H45B 107.6
C45 C46 C47 112.18(15)
C45 C46 H46A 109.2
C47 C46 H46A 109.2
C45 C46 H46B 109.2
C47 C46 H46B 109.2
H46A C46 H46B 107.9
C48 C47 C46 107.98(15)
C48 C47 C63 113.67(15)
C46 C47 C63 112.90(15)
C48 C47 H47 107.3
C46 C47 H47 107.3
C63 C47 H47 107.3
C47 C48 C49 112.32(16)
C47 C48 H48A 109.1
C49 C48 H48A 109.1
C47 C48 H48B 109.1
C49 C48 H48B 109.1
H48A C48 H48B 107.9
C48 C49 C44 114.49(15)
C48 C49 H49A 108.6
C44 C49 H49A 108.6
C48 C49 H49B 108.6
C44 C49 H49B 108.6
H49A C49 H49B 107.6
O13 C50 C44 106.69(14)
O13 C50 H50A 110.4
C44 C50 H50A 110.4
O13 C50 H50B 110.4
C44 C50 H50B 110.4
H50A C50 H50B 108.6
O14 C51 O13 124.66(17)
O14 C51 C52 123.83(17)
O13 C51 C52 111.50(16)
C57 C52 C53 120.09(17)
C57 C52 C51 121.68(17)
C53 C52 C51 118.19(17)
C54 C53 C52 118.97(18)
C54 C53 H53 120.5
C52 C53 H53 120.5
C53 C54 C55 122.87(17)
C53 C54 N8 118.68(17)
C55 C54 N8 118.45(16)
C54 C55 C56 116.30(17)
C54 C55 H55 121.8
C56 C55 H55 121.8
C57 C56 C55 123.30(17)
C57 C56 N7 118.39(16)
C55 C56 N7 118.30(17)
C56 C57 C52 118.46(17)
C56 C57 H57 120.8
C52 C57 H57 120.8
C62 C58 C59 115.74(19)
C62 C58 C44 121.66(19)
C59 C58 C44 122.50(19)
C60 C59 C58 119.7(2)
C60 C59 H59 120.2
C58 C59 H59 120.2
N9 C60 C59 124.9(3)
N9 C60 H60 117.6
C59 C60 H60 117.6
N9 C61 C62 124.1(2)
N9 C61 H61 117.9
C62 C61 H61 117.9
C61 C62 C58 120.3(2)
C61 C62 H62 119.9
C58 C62 H62 119.9
C65 C63 C64 109.31(16)
C65 C63 C47 111.57(16)
C64 C63 C47 111.43(16)
C65 C63 H63 108.1
C64 C63 H63 108.1
C47 C63 H63 108.1
C63 C64 H64A 109.5
C63 C64 H64B 109.5
H64A C64 H64B 109.5
C63 C64 H64C 109.5
H64A C64 H64C 109.5
H64B C64 H64C 109.5
C63 C65 H65A 109.5
C63 C65 H65B 109.5
H65A C65 H65B 109.5
C63 C65 H65C 109.5
H65A C65 H65C 109.5
H65B C65 H65C 109.5

loop_
_geom_bond_atom_site_label_1
_geom_bond_atom_site_label_2
_geom_bond_distance
O1 C8 1.329(2)
O1 C7 1.451(2)
O2 C8 1.205(2)
O3 N2 1.231(2)
O4 N2 1.223(2)
O5 N1 1.222(2)
O6 N1 1.226(2)
N1 C13 1.472(2)
N2 C11 1.467(2)
N3 C18 1.333(3)
N3 C17 1.333(3)
C1 C15 1.529(3)
C1 C7 1.532(2)
C1 C2 1.533(2)
C1 C6 1.537(2)
C2 C3 1.523(3)
C2 H2A 0.9900
C2 H2B 0.9900
C3 C4 1.528(3)
C3 H3A 0.9900
C3 H3B 0.9900
C4 C5 1.529(3)
C4 C20 1.537(3)
C4 H4 1.0000
C5 C6 1.522(3)
C5 H5A 0.9900
C5 H5B 0.9900
C6 H6A 0.9900
C6 H6B 0.9900
C7 H7A 0.9900
C7 H7B 0.9900
C8 C9 1.493(2)
C9 C14 1.386(3)
C9 C10 1.387(3)
C10 C11 1.374(3)
C10 H10 0.9500
C11 C12 1.382(3)
C12 C13 1.381(3)
C12 H12 0.9500
C13 C14 1.382(3)
C14 H14 0.9500
C15 C19 1.382(3)
C15 C16 1.398(3)
C16 C17 1.377(3)
C16 H16 0.9500
C17 H17 0.9500
C18 C19 1.380(3)
C18 H18 0.9500
C19 H19 0.9500
C20 C21 1.523(3)
C20 C22 1.526(3)
C20 H20 1.0000
C21 H21A 0.9800
C21 H21B 0.9800
C21 H21C 0.9800
C22 H22A 0.9800
C22 H22B 0.9800
C22 H22C 0.9800
O7 C2CA 1.205(2)
O8 C2CA 1.328(2)
O8 C29 1.451(2)
O9 N5 1.220(2)
O10 N5 1.227(2)
O11 N4 1.225(2)
O12 N4 1.224(2)
N4 C32 1.475(2)
N5 C34 1.475(2)
N6 C38 1.330(3)
N6 C39 1.336(3)
C2CA C30 1.493(3)
C23 C29 1.524(2)
C23 C36 1.528(3)
C23 C24 1.546(2)
C23 C28 1.549(3)
C24 C25 1.525(3)
C24 H24A 0.9900
C24 H24B 0.9900
C25 C26 1.524(3)
C25 H25A 0.9900
C25 H25B 0.9900
C26 C27 1.525(2)
C26 C41 1.538(3)
C26 H26 1.0000
C27 C28 1.521(3)
C27 H27A 0.9900
C27 H27B 0.9900
C28 H28A 0.9900
C28 H28B 0.9900
C29 H29A 0.9900
C29 H29B 0.9900
C30 C35 1.390(3)
C30 C31 1.390(3)
C31 C32 1.379(3)
C31 H31 0.9500
C32 C33 1.385(3)
C33 C34 1.378(3)
C33 H33 0.9500
C34 C35 1.382(3)
C35 H35 0.9500
C36 C40 1.389(3)
C36 C37 1.395(3)
C37 C38 1.377(3)
C37 H37 0.9500
C38 H38 0.9500
C39 C40 1.382(3)
C39 H39 0.9500
C40 H40 0.9500
C41 C43 1.525(3)
C41 C42 1.526(3)
C41 H41 1.0000
C42 H42A 0.9800
C42 H42B 0.9800
C42 H42C 0.9800
C43 H43A 0.9800
C43 H43B 0.9800
C43 H43C 0.9800
O13 C51 1.330(2)
O13 C50 1.445(2)
O14 C51 1.204(2)
O15 N7 1.224(2)
O16 N7 1.223(2)
O17 N8 1.225(2)
O18 N8 1.220(2)
N7 C56 1.472(2)
N8 C54 1.477(2)
N9 C60 1.327(3)
N9 C61 1.335(3)
C44 C58 1.528(3)
C44 C50 1.530(3)
C44 C45 1.539(3)
C44 C49 1.545(3)
C45 C46 1.524(3)
C45 H45A 0.9900
C45 H45B 0.9900
C46 C47 1.529(2)
C46 H46A 0.9900
C46 H46B 0.9900
C47 C48 1.520(3)
C47 C63 1.536(3)
C47 H47 1.0000
C48 C49 1.525(3)
C48 H48A 0.9900
C48 H48B 0.9900
C49 H49A 0.9900
C49 H49B 0.9900
C50 H50A 0.9900
C50 H50B 0.9900
C51 C52 1.491(3)
C52 C57 1.387(3)
C52 C53 1.389(3)
C53 C54 1.375(3)
C53 H53 0.9500
C54 C55 1.380(3)
C55 C56 1.381(3)
C55 H55 0.9500
C56 C57 1.378(3)
C57 H57 0.9500
C58 C62 1.389(3)
C58 C59 1.390(3)
C59 C60 1.383(3)
C59 H59 0.9500
C60 H60 0.9500
C61 C62 1.382(3)
C61 H61 0.9500
C62 H62 0.9500
C63 C65 1.527(3)
C63 C64 1.529(3)
C63 H63 1.0000
C64 H64A 0.9800
C64 H64B 0.9800
C64 H64C 0.9800
C65 H65A 0.9800
C65 H65B 0.9800
C65 H65C 0.9800

loop_
_geom_torsion_atom_site_label_1
_geom_torsion_atom_site_label_2
_geom_torsion_atom_site_label_3
_geom_torsion_atom_site_label_4
_geom_torsion
C15 C1 C2 C3 -174.22(15)
C7 C1 C2 C3 64.3(2)
C6 C1 C2 C3 -52.2(2)
C1 C2 C3 C4 54.4(2)
C2 C3 C4 C5 -51.2(2)
C2 C3 C4 C20 -175.57(16)
C3 C4 C5 C6 52.1(2)
C20 C4 C5 C6 176.78(15)
C4 C5 C6 C1 -55.3(2)
C15 C1 C6 C5 173.35(15)
C7 C1 C6 C5 -67.97(19)
C2 C1 C6 C5 52.3(2)
C8 O1 C7 C1 177.43(14)
C15 C1 C7 O1 -48.22(19)
C2 C1 C7 O1 73.92(18)
C6 C1 C7 O1 -168.65(14)
C7 O1 C8 O2 3.8(3)
C7 O1 C8 C9 -174.89(14)
O2 C8 C9 C14 -163.70(18)
O1 C8 C9 C14 15.0(2)
O2 C8 C9 C10 12.4(3)
O1 C8 C9 C10 -168.85(15)
C14 C9 C10 C11 -1.6(3)
C8 C9 C10 C11 -177.82(16)
C9 C10 C11 C12 2.0(3)
C9 C10 C11 N2 -177.94(16)
O4 N2 C11 C10 157.97(16)
O3 N2 C11 C10 -22.0(2)
O4 N2 C11 C12 -22.0(2)
O3 N2 C11 C12 158.04(17)
C10 C11 C12 C13 -0.6(3)
N2 C11 C12 C13 179.38(16)
C11 C12 C13 C14 -1.3(3)
C11 C12 C13 N1 175.70(16)
O5 N1 C13 C12 -15.3(2)
O6 N1 C13 C12 165.57(17)
O5 N1 C13 C14 161.88(17)
O6 N1 C13 C14 -17.3(2)
C12 C13 C14 C9 1.7(3)
N1 C13 C14 C9 -175.35(16)
C10 C9 C14 C13 -0.2(3)
C8 C9 C14 C13 175.88(16)
C7 C1 C15 C19 -99.4(2)
C2 C1 C15 C19 137.29(19)
C6 C1 C15 C19 17.6(2)
C7 C1 C15 C16 80.1(2)
C2 C1 C15 C16 -43.1(2)
C6 C1 C15 C16 -162.83(16)
C19 C15 C16 C17 -1.0(3)
C1 C15 C16 C17 179.44(17)
C18 N3 C17 C16 0.3(3)
C15 C16 C17 N3 0.4(3)
C17 N3 C18 C19 -0.5(3)
N3 C18 C19 C15 -0.1(3)
C16 C15 C19 C18 0.8(3)
C1 C15 C19 C18 -179.61(19)
C3 C4 C20 C21 -59.2(2)
C5 C4 C20 C21 177.93(16)
C3 C4 C20 C22 176.43(17)
C5 C4 C20 C22 53.5(2)
C29 O8 C2CA O7 1.1(3)
C29 O8 C2CA C30 -177.96(14)
C29 C23 C24 C25 -70.18(19)
C36 C23 C24 C25 172.31(15)
C28 C23 C24 C25 49.2(2)
C23 C24 C25 C26 -55.5(2)
C24 C25 C26 C27 57.24(19)
C24 C25 C26 C41 -176.31(15)
C25 C26 C27 C28 -58.3(2)
C41 C26 C27 C28 174.24(16)
C26 C27 C28 C23 56.4(2)
C29 C23 C28 C27 69.12(19)
C36 C23 C28 C27 -171.52(15)
C24 C23 C28 C27 -49.2(2)
C2CA O8 C29 C23 -174.58(14)
C36 C23 C29 O8 -59.69(18)
C24 C23 C29 O8 -179.19(14)
C28 C23 C29 O8 62.33(18)
O7 C2CA C30 C35 5.2(3)
O8 C2CA C30 C35 -175.73(15)
O7 C2CA C30 C31 -172.07(18)
O8 C2CA C30 C31 7.1(2)
C35 C30 C31 C32 0.0(3)
C2CA C30 C31 C32 177.16(17)
C30 C31 C32 C33 0.4(3)
C30 C31 C32 N4 -178.33(16)
O12 N4 C32 C31 174.04(17)
O11 N4 C32 C31 -6.9(2)
O12 N4 C32 C33 -4.8(2)
O11 N4 C32 C33 174.31(16)
C31 C32 C33 C34 -0.6(3)
N4 C32 C33 C34 178.13(16)
C32 C33 C34 C35 0.4(3)
C32 C33 C34 N5 -178.22(16)
O9 N5 C34 C33 172.93(16)
O10 N5 C34 C33 -7.0(2)
O9 N5 C34 C35 -5.8(2)
O10 N5 C34 C35 174.30(16)
C33 C34 C35 C30 0.0(3)
N5 C34 C35 C30 178.64(16)
C31 C30 C35 C34 -0.2(3)
C2CA C30 C35 C34 -177.50(16)
C29 C23 C36 C40 91.0(2)
C24 C23 C36 C40 -151.01(17)
C28 C23 C36 C40 -29.8(2)
C29 C23 C36 C37 -86.4(2)
C24 C23 C36 C37 31.6(2)
C28 C23 C36 C37 152.82(17)
C40 C36 C37 C38 0.1(3)
C23 C36 C37 C38 177.63(17)
C39 N6 C38 C37 0.1(3)
C36 C37 C38 N6 0.1(3)
C38 N6 C39 C40 -0.5(3)
N6 C39 C40 C36 0.7(3)
C37 C36 C40 C39 -0.4(3)
C23 C36 C40 C39 -177.96(17)
C25 C26 C41 C43 -54.3(2)
C27 C26 C41 C43 69.9(2)
C25 C26 C41 C42 70.7(2)
C27 C26 C41 C42 -165.11(17)
C58 C44 C45 C46 -170.15(15)
C50 C44 C45 C46 71.4(2)
C49 C44 C45 C46 -48.5(2)
C44 C45 C46 C47 55.5(2)
C45 C46 C47 C48 -57.3(2)
C45 C46 C47 C63 176.15(16)
C46 C47 C48 C49 57.5(2)
C63 C47 C48 C49 -176.46(15)
C47 C48 C49 C44 -55.6(2)
C58 C44 C49 C48 171.16(16)
C50 C44 C49 C48 -72.1(2)
C45 C44 C49 C48 48.4(2)
C51 O13 C50 C44 173.56(15)
C58 C44 C50 O13 -55.81(19)
C45 C44 C50 O13 65.80(18)
C49 C44 C50 O13 -174.69(14)
C50 O13 C51 O14 -1.2(3)
C50 O13 C51 C52 179.44(14)
O14 C51 C52 C57 -169.14(18)
O13 C51 C52 C57 10.2(2)
O14 C51 C52 C53 8.5(3)
O13 C51 C52 C53 -172.14(16)
C57 C52 C53 C54 -0.4(3)
C51 C52 C53 C54 -178.12(16)
C52 C53 C54 C55 0.3(3)
C52 C53 C54 N8 179.63(16)
O18 N8 C54 C53 174.76(16)
O17 N8 C54 C53 -5.3(2)
O18 N8 C54 C55 -5.9(2)
O17 N8 C54 C55 174.07(16)
C53 C54 C55 C56 0.4(3)
N8 C54 C55 C56 -178.93(16)
C54 C55 C56 C57 -1.1(3)
C54 C55 C56 N7 177.85(15)
O16 N7 C56 C57 177.42(17)
O15 N7 C56 C57 -3.3(2)
O16 N7 C56 C55 -1.5(2)
O15 N7 C56 C55 177.69(16)
C55 C56 C57 C52 1.0(3)
N7 C56 C57 C52 -177.96(16)
C53 C52 C57 C56 -0.2(3)
C51 C52 C57 C56 177.44(17)
C50 C44 C58 C62 -76.4(2)
C45 C44 C58 C62 162.87(17)
C49 C44 C58 C62 42.0(2)
C50 C44 C58 C59 99.7(2)
C45 C44 C58 C59 -21.0(3)
C49 C44 C58 C59 -141.87(19)
C62 C58 C59 C60 0.4(3)
C44 C58 C59 C60 -175.98(19)
C61 N9 C60 C59 -0.2(4)
C58 C59 C60 N9 -0.2(4)
C60 N9 C61 C62 0.4(3)
N9 C61 C62 C58 -0.2(3)
C59 C58 C62 C61 -0.2(3)
C44 C58 C62 C61 176.16(18)
C48 C47 C63 C65 55.8(2)
C46 C47 C63 C65 179.19(16)
C48 C47 C63 C64 178.25(16)
C46 C47 C63 C64 -58.3(2)
